data_4512451
loop_
_publ_author_name
'Chae, Seung Hyun'
'Kim, Hyun-Chul'
'Lee, Young Sun'
'Huh, Seong'
'Kim, Sung-Jin'
'Kim, Youngmee'
'Lee, Suk Joong'

_publ_section_title
;
 Thermally Robust 3-D Co-DpyDtolP-MOF with Hexagonally Oriented
 Micropores: Formation of Polyiodine Chains in a MOF Single Crystal
;
_journal_name_full 'Crystal Growth &amp; Design'
_journal_page_first 141201145535002
_journal_paper_doi 10.1021/cg501324r
_journal_year 2014
_chemical_formula_sum 'C396 H270 Co9 I3 N54'
_chemical_formula_weight 6695.73
_chemical_name_systematic
; 
 ? 
;
_space_group_IT_number 148
_symmetry_cell_setting trigonal
_symmetry_space_group_name_Hall '-R 3'
_symmetry_space_group_name_H-M 'R -3 :H'
_atom_sites_solution_hydrogens geom
_atom_sites_solution_primary direct
_atom_sites_solution_secondary difmap
_audit_creation_method SHELXL-97
_cell_angle_alpha 90.00
_cell_angle_beta 90.00
_cell_angle_gamma 120.00
_cell_formula_units_Z 1
_cell_length_a 32.425(5)
_cell_length_b 32.425(5)
_cell_length_c 9.3400(19)
_cell_measurement_temperature 170(2)
_cell_volume 8504(3)
_computing_cell_refinement 'Bruker SMART'
_computing_data_collection 'Bruker SMART'
_computing_data_reduction 'Bruker SAINT'
_computing_molecular_graphics 'Bruker SHELXTL'
_computing_publication_material 'Bruker SHELXTL'
_computing_structure_refinement 'SHELXL-97 (Sheldrick, 2008)'
_computing_structure_solution 'SHELXS-97 (Sheldrick, 2008)'
_diffrn_ambient_temperature 170(2)
_diffrn_measured_fraction_theta_full 0.973
_diffrn_measured_fraction_theta_max 0.973
_diffrn_measurement_device_type 'Bruker SMART APEX CCD'
_diffrn_measurement_method '\f and \w scans'
_diffrn_radiation_monochromator graphite
_diffrn_radiation_source 'fine-focus sealed tube'
_diffrn_radiation_type MoK\a
_diffrn_radiation_wavelength 0.71073
_diffrn_reflns_av_R_equivalents 0.1693
_diffrn_reflns_av_unetI/netI 0.2106
_diffrn_reflns_limit_h_max 39
_diffrn_reflns_limit_h_min -35
_diffrn_reflns_limit_k_max 39
_diffrn_reflns_limit_k_min -39
_diffrn_reflns_limit_l_max 11
_diffrn_reflns_limit_l_min -11
_diffrn_reflns_number 15256
_diffrn_reflns_theta_full 26.00
_diffrn_reflns_theta_max 26.00
_diffrn_reflns_theta_min 2.30
_exptl_absorpt_coefficient_mu 0.765
_exptl_absorpt_correction_T_max 0.9700
_exptl_absorpt_correction_T_min 0.6918
_exptl_absorpt_correction_type multi-scan
_exptl_absorpt_process_details 'SADABS; Bruker, 1997)'
_exptl_crystal_colour dark
_exptl_crystal_density_diffrn 1.307
_exptl_crystal_density_method 'not measured'
_exptl_crystal_description needle
_exptl_crystal_F_000 3426
_exptl_crystal_size_max 0.52
_exptl_crystal_size_mid 0.04
_exptl_crystal_size_min 0.04
_refine_diff_density_max 0.909
_refine_diff_density_min -0.422
_refine_diff_density_rms 0.077
_refine_ls_extinction_coef 0.0019(3)
_refine_ls_extinction_expression Fc^*^=kFc[1+0.001xFc^2^\l^3^/sin(2\q)]^-1/4^
_refine_ls_extinction_method SHELXL
_refine_ls_goodness_of_fit_ref 0.854
_refine_ls_hydrogen_treatment constr
_refine_ls_matrix_type full
_refine_ls_number_parameters 239
_refine_ls_number_reflns 3619
_refine_ls_number_restraints 0
_refine_ls_restrained_S_all 0.854
_refine_ls_R_factor_all 0.1792
_refine_ls_R_factor_gt 0.0649
_refine_ls_shift/su_max 0.000
_refine_ls_shift/su_mean 0.000
_refine_ls_structure_factor_coef Fsqd
_refine_ls_weighting_details 'calc w=1/[\s^2^(Fo^2^)+(0.0806P)^2^+0.0000P] where P=(Fo^2^+2Fc^2^)/3'
_refine_ls_weighting_scheme calc
_refine_ls_wR_factor_gt 0.1424
_refine_ls_wR_factor_ref 0.1729
_reflns_number_gt 1442
_reflns_number_total 3619
_reflns_threshold_expression >2sigma(I)
_cod_data_source_file I_I2(973914).cif
_cod_data_source_block ye109sadr-3
_cod_depositor_comments
;
The following automatic conversions were performed:

'_symmetry_cell_setting' value 'Trigonal' changed to 'trigonal'
according to
/home/saulius/struct/COD-crude-data--automatic-downloads/rss-feeds/ACS/lib/dictionaries/cif_core.dic
dictionary named 'cif_core.dic' version 2.4.2 from 2011-04-26.

Automatic conversion script
Id: cif_fix_values 2935 2014-11-11 08:27:57Z andrius 
;
_cod_original_cell_volume 8504(2)
_cod_original_sg_symbol_H-M R-3
_cod_database_code 4512451

loop_
_symmetry_equiv_pos_as_xyz
'x, y, z'
'-y, x-y, z'
'-x+y, -x, z'
'x+2/3, y+1/3, z+1/3'
'-y+2/3, x-y+1/3, z+1/3'
'-x+y+2/3, -x+1/3, z+1/3'
'x+1/3, y+2/3, z+2/3'
'-y+1/3, x-y+2/3, z+2/3'
'-x+y+1/3, -x+2/3, z+2/3'
'-x, -y, -z'
'y, -x+y, -z'
'x-y, x, -z'
'-x+2/3, -y+1/3, -z+1/3'
'y+2/3, -x+y+1/3, -z+1/3'
'x-y+2/3, x+1/3, -z+1/3'
'-x+1/3, -y+2/3, -z+2/3'
'y+1/3, -x+y+2/3, -z+2/3'
'x-y+1/3, x+2/3, -z+2/3'

loop_
_atom_site_label
_atom_site_type_symbol
_atom_site_fract_x
_atom_site_fract_y
_atom_site_fract_z
_atom_site_U_iso_or_equiv
_atom_site_adp_type
_atom_site_occupancy
_atom_site_symmetry_multiplicity
_atom_site_calc_flag
_atom_site_refinement_flags
Co1 Co 0.5000 0.0000 0.0000 0.0350(4) Uani 1 2 d S
N1 N 0.53513(14) 0.00209(15) 0.1783(4) 0.0388(11) Uani 1 1 d .
N2 N 0.49889(14) 0.05760(14) 0.0695(4) 0.0348(11) Uani 1 1 d .
N3 N 0.57246(15) 0.04307(16) -0.0916(5) 0.0421(11) Uani 1 1 d .
C1 C 0.55621(18) -0.02479(19) 0.2043(6) 0.0415(14) Uani 1 1 d .
C2 C 0.5843(2) -0.0087(2) 0.3337(6) 0.0535(16) Uani 1 1 d .
H2 H 0.6017 -0.0220 0.3760 0.064 Uiso 1 1 calc R
C3 C 0.5813(2) 0.0283(2) 0.3825(6) 0.0487(15) Uani 1 1 d .
H3 H 0.5967 0.0468 0.4650 0.058 Uiso 1 1 calc R
C4 C 0.55063(19) 0.03496(19) 0.2874(6) 0.0427(14) Uani 1 1 d .
C5 C 0.54196(18) 0.07351(19) 0.2979(6) 0.0377(13) Uani 1 1 d .
C6 C 0.51674(18) 0.08223(18) 0.1960(6) 0.0404(14) Uani 1 1 d .
C7 C 0.50457(19) 0.1194(2) 0.2091(6) 0.0463(15) Uani 1 1 d .
H7 H 0.5131 0.1417 0.2851 0.056 Uiso 1 1 calc R
C8 C 0.47875(19) 0.1162(2) 0.0919(6) 0.0485(15) Uani 1 1 d .
H8 H 0.4657 0.1360 0.0700 0.058 Uiso 1 1 calc R
C9 C 0.47461(18) 0.07770(19) 0.0066(5) 0.0369(13) Uani 1 1 d .
C10 C 0.44812(18) 0.06209(18) -0.1206(6) 0.0400(14) Uani 1 1 d .
C11 C 0.42338(19) 0.08813(19) -0.1647(6) 0.0405(13) Uani 1 1 d .
C12 C 0.4396(2) 0.1206(2) -0.2735(6) 0.0484(15) Uani 1 1 d .
H12 H 0.4673 0.1269 -0.3255 0.058 Uiso 1 1 calc R
C13 C 0.4154(2) 0.14408(19) -0.3069(7) 0.0487(15) Uani 1 1 d .
H13 H 0.4276 0.1668 -0.3823 0.058 Uiso 1 1 calc R
C14 C 0.5885(2) 0.0274(2) -0.1991(6) 0.0505(16) Uani 1 1 d .
H14 H 0.5662 -0.0003 -0.2497 0.061 Uiso 1 1 calc R
C15 C 0.38255(19) 0.0804(2) -0.0939(6) 0.0476(15) Uani 1 1 d .
H15 H 0.3698 0.0579 -0.0180 0.057 Uiso 1 1 calc R
C16 C 0.55982(18) 0.10466(19) 0.4278(6) 0.0399(13) Uani 1 1 d .
C17 C 0.54303(19) 0.0874(2) 0.5629(6) 0.0480(15) Uani 1 1 d .
H17 H 0.5197 0.0548 0.5741 0.058 Uiso 1 1 calc R
C18 C 0.5593(2) 0.1165(2) 0.6835(6) 0.0506(16) Uani 1 1 d .
H18 H 0.5481 0.1029 0.7754 0.061 Uiso 1 1 calc R
C19 C 0.5906(2) 0.1637(2) 0.6729(7) 0.0535(17) Uani 1 1 d .
C20 C 0.6078(2) 0.1812(2) 0.5367(7) 0.0604(18) Uani 1 1 d .
H20 H 0.6306 0.2140 0.5262 0.072 Uiso 1 1 calc R
C21 C 0.5929(2) 0.1525(2) 0.4152(7) 0.0533(16) Uani 1 1 d .
H21 H 0.6055 0.1658 0.3240 0.064 Uiso 1 1 calc R
C22 C 0.6088(2) 0.1948(2) 0.8056(8) 0.085(2) Uani 1 1 d .
H22A H 0.5827 0.1848 0.8747 0.127 Uiso 1 1 calc R
H22B H 0.6208 0.2281 0.7790 0.127 Uiso 1 1 calc R
H22C H 0.6346 0.1916 0.8488 0.127 Uiso 1 1 calc R
I1 I 0.6667 0.3333 0.6614(2) 0.0607(7) Uani 0.33 3 d SP
I2 I 0.6667 0.3333 0.3333 0.0874(12) Uani 0.33 6 d SP

loop_
_atom_site_aniso_label
_atom_site_aniso_U_11
_atom_site_aniso_U_22
_atom_site_aniso_U_33
_atom_site_aniso_U_23
_atom_site_aniso_U_13
_atom_site_aniso_U_12
Co1 0.0312(6) 0.0423(7) 0.0297(6) 0.0005(5) 0.0006(5) 0.0169(5)
N1 0.037(3) 0.047(3) 0.033(3) -0.004(2) -0.002(2) 0.022(2)
N2 0.028(2) 0.041(3) 0.030(3) 0.004(2) -0.0001(19) 0.013(2)
N3 0.042(3) 0.054(3) 0.033(3) -0.002(2) -0.005(2) 0.026(3)
C1 0.048(4) 0.049(4) 0.035(3) -0.001(3) -0.004(3) 0.029(3)
C2 0.062(4) 0.070(4) 0.042(4) -0.004(3) -0.013(3) 0.043(4)
C3 0.053(4) 0.058(4) 0.037(4) -0.014(3) -0.017(3) 0.028(3)
C4 0.045(4) 0.046(4) 0.033(3) 0.001(3) 0.001(3) 0.020(3)
C5 0.031(3) 0.050(3) 0.033(3) 0.002(3) -0.001(2) 0.020(3)
C6 0.034(3) 0.043(3) 0.039(4) 0.000(3) 0.002(3) 0.015(3)
C7 0.045(4) 0.051(4) 0.047(4) -0.008(3) -0.007(3) 0.027(3)
C8 0.050(4) 0.052(4) 0.044(4) -0.002(3) -0.004(3) 0.026(3)
C9 0.037(3) 0.044(3) 0.031(3) -0.002(3) -0.003(2) 0.021(3)
C10 0.041(3) 0.049(4) 0.037(3) 0.003(3) 0.004(3) 0.028(3)
C11 0.044(4) 0.051(4) 0.031(3) -0.006(3) -0.010(3) 0.028(3)
C12 0.053(4) 0.060(4) 0.039(4) 0.001(3) 0.001(3) 0.034(3)
C13 0.050(4) 0.048(4) 0.055(4) 0.007(3) 0.005(3) 0.030(3)
C14 0.051(4) 0.047(4) 0.036(4) -0.005(3) 0.000(3) 0.011(3)
C15 0.052(4) 0.065(4) 0.036(3) 0.009(3) 0.005(3) 0.037(3)
C16 0.036(3) 0.039(3) 0.044(4) -0.007(3) -0.012(3) 0.019(3)
C17 0.047(4) 0.058(4) 0.038(4) -0.004(3) -0.003(3) 0.026(3)
C18 0.059(4) 0.068(5) 0.034(4) -0.004(3) 0.001(3) 0.039(4)
C19 0.057(4) 0.061(4) 0.049(4) -0.020(3) -0.024(3) 0.034(4)
C20 0.058(4) 0.046(4) 0.074(5) -0.008(4) -0.021(4) 0.024(3)
C21 0.054(4) 0.047(4) 0.053(4) -0.003(3) -0.009(3) 0.020(3)
C22 0.098(6) 0.086(5) 0.085(6) -0.035(4) -0.031(5) 0.057(5)
I1 0.0471(9) 0.0471(9) 0.0878(19) 0.000 0.000 0.0236(4)
I2 0.0752(16) 0.0752(16) 0.112(3) 0.000 0.000 0.0376(8)

loop_
_atom_type_symbol
_atom_type_description
_atom_type_scat_dispersion_real
_atom_type_scat_dispersion_imag
_atom_type_scat_source
C C 0.0033 0.0016 'International Tables Vol C Tables 4.2.6.8 and 6.1.1.4'
H H 0.0000 0.0000 'International Tables Vol C Tables 4.2.6.8 and 6.1.1.4'
N N 0.0061 0.0033 'International Tables Vol C Tables 4.2.6.8 and 6.1.1.4'
Co Co 0.3494 0.9721 'International Tables Vol C Tables 4.2.6.8 and 6.1.1.4'
I I -0.4742 1.8119 'International Tables Vol C Tables 4.2.6.8 and 6.1.1.4'

loop_
_geom_angle_atom_site_label_1
_geom_angle_atom_site_label_2
_geom_angle_atom_site_label_3
_geom_angle
_geom_angle_site_symmetry_1
_geom_angle_site_symmetry_3
N2 Co1 N2 180.0(2) 10_655 .
N2 Co1 N1 91.50(16) 10_655 .
N2 Co1 N1 88.50(16) . .
N2 Co1 N1 88.51(16) 10_655 10_655
N2 Co1 N1 91.49(16) . 10_655
N1 Co1 N1 180.0 . 10_655
N2 Co1 N3 92.60(16) 10_655 10_655
N2 Co1 N3 87.40(16) . 10_655
N1 Co1 N3 96.11(15) . 10_655
N1 Co1 N3 83.89(15) 10_655 10_655
N2 Co1 N3 87.41(16) 10_655 .
N2 Co1 N3 92.59(16) . .
N1 Co1 N3 83.89(15) . .
N1 Co1 N3 96.10(15) 10_655 .
N3 Co1 N3 179.996(1) 10_655 .
C1 N1 C4 104.8(4) . .
C1 N1 Co1 125.6(3) . .
C4 N1 Co1 128.7(4) . .
C9 N2 C6 105.3(4) . .
C9 N2 Co1 125.9(3) . .
C6 N2 Co1 128.4(3) . .
C13 N3 C14 116.0(5) 18_544 .
C13 N3 Co1 120.5(4) 18_544 .
C14 N3 Co1 122.6(4) . .
N1 C1 C10 126.1(5) . 10_655
N1 C1 C2 110.1(5) . .
C10 C1 C2 123.9(5) 10_655 .
C3 C2 C1 107.2(5) . .
C3 C2 H2 126.4 . .
C1 C2 H2 126.4 . .
C2 C3 C4 107.0(5) . .
C2 C3 H3 126.5 . .
C4 C3 H3 126.5 . .
N1 C4 C5 125.3(5) . .
N1 C4 C3 110.9(5) . .
C5 C4 C3 123.5(5) . .
C6 C5 C4 122.4(5) . .
C6 C5 C16 119.5(5) . .
C4 C5 C16 118.1(5) . .
C5 C6 N2 126.4(5) . .
C5 C6 C7 123.5(5) . .
N2 C6 C7 110.1(5) . .
C8 C7 C6 106.5(5) . .
C8 C7 H7 126.7 . .
C6 C7 H7 126.7 . .
C7 C8 C9 107.6(5) . .
C7 C8 H8 126.2 . .
C9 C8 H8 126.2 . .
N2 C9 C10 125.5(5) . .
N2 C9 C8 110.4(4) . .
C10 C9 C8 124.0(5) . .
C1 C10 C9 124.6(5) 10_655 .
C1 C10 C11 119.5(5) 10_655 .
C9 C10 C11 115.9(5) . .
C12 C11 C15 117.3(5) . .
C12 C11 C10 122.4(5) . .
C15 C11 C10 120.2(5) . .
C11 C12 C13 119.4(5) . .
C11 C12 H12 120.3 . .
C13 C12 H12 120.3 . .
N3 C13 C12 124.6(5) 17_554 .
N3 C13 H13 117.7 17_554 .
C12 C13 H13 117.7 . .
N3 C14 C15 123.4(5) . 18_544
N3 C14 H14 118.3 . .
C15 C14 H14 118.3 18_544 .
C14 C15 C11 119.4(5) 17_554 .
C14 C15 H15 120.3 17_554 .
C11 C15 H15 120.3 . .
C17 C16 C21 117.5(5) . .
C17 C16 C5 121.8(5) . .
C21 C16 C5 120.6(5) . .
C16 C17 C18 121.9(6) . .
C16 C17 H17 119.1 . .
C18 C17 H17 119.1 . .
C19 C18 C17 121.5(6) . .
C19 C18 H18 119.3 . .
C17 C18 H18 119.3 . .
C18 C19 C20 116.7(5) . .
C18 C19 C22 121.0(6) . .
C20 C19 C22 122.2(6) . .
C19 C20 C21 122.6(6) . .
C19 C20 H20 118.7 . .
C21 C20 H20 118.7 . .
C16 C21 C20 119.7(6) . .
C16 C21 H21 120.1 . .
C20 C21 H21 120.1 . .
C19 C22 H22A 109.5 . .
C19 C22 H22B 109.5 . .
H22A C22 H22B 109.5 . .
C19 C22 H22C 109.5 . .
H22A C22 H22C 109.5 . .
H22B C22 H22C 109.5 . .
I1 I2 I1 180.0 . 16_655

loop_
_geom_bond_atom_site_label_1
_geom_bond_atom_site_label_2
_geom_bond_distance
_geom_bond_site_symmetry_2
Co1 N2 1.994(4) 10_655
Co1 N2 1.994(4) .
Co1 N1 1.999(4) .
Co1 N1 1.999(4) 10_655
Co1 N3 2.218(4) 10_655
Co1 N3 2.218(4) .
N1 C1 1.372(6) .
N1 C4 1.376(6) .
N2 C9 1.379(6) .
N2 C6 1.381(6) .
N3 C13 1.319(6) 18_544
N3 C14 1.343(6) .
C1 C10 1.387(7) 10_655
C1 C2 1.445(7) .
C2 C3 1.332(7) .
C2 H2 0.9500 .
C3 C4 1.428(7) .
C3 H3 0.9500 .
C4 C5 1.415(7) .
C5 C6 1.373(7) .
C5 C16 1.498(7) .
C6 C7 1.449(7) .
C7 C8 1.350(7) .
C7 H7 0.9500 .
C8 C9 1.430(7) .
C8 H8 0.9500 .
C9 C10 1.404(7) .
C10 C1 1.387(7) 10_655
C10 C11 1.484(7) .
C11 C12 1.365(7) .
C11 C15 1.386(7) .
C12 C13 1.374(7) .
C12 H12 0.9500 .
C13 N3 1.319(6) 17_554
C13 H13 0.9500 .
C14 C15 1.374(7) 18_544
C14 H14 0.9500 .
C15 C14 1.373(7) 17_554
C15 H15 0.9500 .
C16 C17 1.377(7) .
C16 C21 1.381(7) .
C17 C18 1.392(8) .
C17 H17 0.9500 .
C18 C19 1.353(8) .
C18 H18 0.9500 .
C19 C20 1.391(8) .
C19 C22 1.519(8) .
C20 C21 1.391(8) .
C20 H20 0.9500 .
C21 H21 0.9500 .
C22 H22A 0.9800 .
C22 H22B 0.9800 .
C22 H22C 0.9800 .
I1 I2 3.064(2) .
I2 I1 3.064(2) 16_655

loop_
_geom_torsion_atom_site_label_1
_geom_torsion_atom_site_label_2
_geom_torsion_atom_site_label_3
_geom_torsion_atom_site_label_4
_geom_torsion
_geom_torsion_site_symmetry_1
_geom_torsion_site_symmetry_4
N2 Co1 N1 C1 9.9(4) 10_655 .
N2 Co1 N1 C1 -170.1(4) . .
N1 Co1 N1 C1 -166.0(9) 10_655 .
N3 Co1 N1 C1 102.7(4) 10_655 .
N3 Co1 N1 C1 -77.4(4) . .
N2 Co1 N1 C4 177.4(4) 10_655 .
N2 Co1 N1 C4 -2.6(4) . .
N1 Co1 N1 C4 1.5(8) 10_655 .
N3 Co1 N1 C4 -89.8(4) 10_655 .
N3 Co1 N1 C4 90.2(4) . .
N2 Co1 N2 C9 37(47) 10_655 .
N1 Co1 N2 C9 -172.8(4) . .
N1 Co1 N2 C9 7.2(4) 10_655 .
N3 Co1 N2 C9 -76.6(4) 10_655 .
N3 Co1 N2 C9 103.4(4) . .
N2 Co1 N2 C6 -151(47) 10_655 .
N1 Co1 N2 C6 -1.2(4) . .
N1 Co1 N2 C6 178.8(4) 10_655 .
N3 Co1 N2 C6 95.0(4) 10_655 .
N3 Co1 N2 C6 -85.0(4) . .
N2 Co1 N3 C13 -143.8(4) 10_655 18_544
N2 Co1 N3 C13 36.2(4) . 18_544
N1 Co1 N3 C13 -52.0(4) . 18_544
N1 Co1 N3 C13 128.0(4) 10_655 18_544
N3 Co1 N3 C13 61.7(12) 10_655 18_544
N2 Co1 N3 C14 24.5(4) 10_655 .
N2 Co1 N3 C14 -155.5(4) . .
N1 Co1 N3 C14 116.2(4) . .
N1 Co1 N3 C14 -63.8(4) 10_655 .
N3 Co1 N3 C14 -130.1(12) 10_655 .
C4 N1 C1 C10 -178.7(5) . 10_655
Co1 N1 C1 C10 -8.7(7) . 10_655
C4 N1 C1 C2 1.3(6) . .
Co1 N1 C1 C2 171.3(3) . .
N1 C1 C2 C3 -1.8(7) . .
C10 C1 C2 C3 178.1(5) 10_655 .
C1 C2 C3 C4 1.5(6) . .
C1 N1 C4 C5 173.3(5) . .
Co1 N1 C4 C5 3.8(8) . .
C1 N1 C4 C3 -0.4(6) . .
Co1 N1 C4 C3 -169.9(4) . .
C2 C3 C4 N1 -0.7(6) . .
C2 C3 C4 C5 -174.6(5) . .
N1 C4 C5 C6 -0.5(8) . .
C3 C4 C5 C6 172.4(5) . .
N1 C4 C5 C16 177.4(5) . .
C3 C4 C5 C16 -9.6(8) . .
C4 C5 C6 N2 -3.6(8) . .
C16 C5 C6 N2 178.4(5) . .
C4 C5 C6 C7 175.6(5) . .
C16 C5 C6 C7 -2.3(8) . .
C9 N2 C6 C5 177.3(5) . .
Co1 N2 C6 C5 4.3(7) . .
C9 N2 C6 C7 -2.0(5) . .
Co1 N2 C6 C7 -175.0(3) . .
C5 C6 C7 C8 -178.1(5) . .
N2 C6 C7 C8 1.2(6) . .
C6 C7 C8 C9 0.1(6) . .
C6 N2 C9 C10 -176.0(5) . .
Co1 N2 C9 C10 -2.8(7) . .
C6 N2 C9 C8 2.1(5) . .
Co1 N2 C9 C8 175.3(3) . .
C7 C8 C9 N2 -1.4(6) . .
C7 C8 C9 C10 176.7(5) . .
N2 C9 C10 C1 -2.1(8) . 10_655
C8 C9 C10 C1 180.0(5) . 10_655
N2 C9 C10 C11 177.6(5) . .
C8 C9 C10 C11 -0.2(7) . .
C1 C10 C11 C12 -76.0(7) 10_655 .
C9 C10 C11 C12 104.3(6) . .
C1 C10 C11 C15 104.8(6) 10_655 .
C9 C10 C11 C15 -75.0(6) . .
C15 C11 C12 C13 0.4(8) . .
C10 C11 C12 C13 -178.8(5) . .
C11 C12 C13 N3 -0.7(9) . 17_554
C13 N3 C14 C15 1.2(8) 18_544 18_544
Co1 N3 C14 C15 -167.5(4) . 18_544
C12 C11 C15 C14 -0.6(8) . 17_554
C10 C11 C15 C14 178.7(5) . 17_554
C6 C5 C16 C17 114.2(6) . .
C4 C5 C16 C17 -63.8(7) . .
C6 C5 C16 C21 -63.6(7) . .
C4 C5 C16 C21 118.3(6) . .
C21 C16 C17 C18 -1.4(8) . .
C5 C16 C17 C18 -179.3(5) . .
C16 C17 C18 C19 3.5(9) . .
C17 C18 C19 C20 -3.6(8) . .
C17 C18 C19 C22 -178.8(5) . .
C18 C19 C20 C21 2.0(9) . .
C22 C19 C20 C21 177.1(5) . .
C17 C16 C21 C20 -0.2(8) . .
C5 C16 C21 C20 177.7(5) . .
C19 C20 C21 C16 -0.1(9) . .
